data_4310789
loop_
_publ_author_name
'Xi-Xue Hu'
'Ji-Qing Xu'
'Peng Cheng'
'Xiao-Yan Chen'
'Xiao-Bing Cui'
'Jiang-Feng Song'
'Guang-Di Yang'
'Tie-Gang Wang'

_publ_section_title
;
 A New Route for Preparing Coordination Polymers from Hydrothermal
 Reactions Involving in Situ Ligand Synthesis
;
_journal_name_full 'Inorganic Chemistry'
_journal_page_first 2261
_journal_page_last 2266
_journal_paper_doi 10.1021/ic0351646
_journal_volume 43
_journal_year 2004
_chemical_formula_moiety 'C22 H12 Co N6 O4'
_chemical_formula_sum 'C22 H12 Co N6 O4'
_chemical_formula_weight 483.31
_chemical_melting_point ?
_chemical_name_systematic
; 
 ? 
;
_space_group_IT_number 2
_symmetry_cell_setting triclinic
_symmetry_space_group_name_Hall '-P 1'
_symmetry_space_group_name_H-M 'P -1'
_atom_sites_solution_hydrogens geom
_atom_sites_solution_primary direct
_atom_sites_solution_secondary difmap
_audit_creation_method SHELXL-97
_cell_angle_alpha 80.96(3)
_cell_angle_beta 64.49(3)
_cell_angle_gamma 71.88(3)
_cell_formula_units_Z 2
_cell_length_a 9.762(4)
_cell_length_b 10.169(4)
_cell_length_c 11.143(4)
_cell_measurement_temperature 293(2)
_cell_volume 948.5(7)
_computing_cell_refinement XSCANS
_computing_data_collection XSCANS
_computing_data_reduction XSCANS
_computing_molecular_graphics SHELXP-97
_computing_publication_material SHELXTL
_computing_structure_refinement 'SHELXL-97 (Sheldrick, 1997)'
_computing_structure_solution 'SHELXS-97 (Sheldrick, 1990)'
_diffrn_ambient_temperature 293(2)
_diffrn_measured_fraction_theta_full 0.998
_diffrn_measured_fraction_theta_max 0.998
_diffrn_measurement_device_type 'Siemens P4 diffractometer'
_diffrn_measurement_method w-scan
_diffrn_radiation_monochromator graphite
_diffrn_radiation_source 'fine-focus sealed tube'
_diffrn_radiation_type MoK\a
_diffrn_radiation_wavelength 0.71073
_diffrn_reflns_av_R_equivalents 0.0194
_diffrn_reflns_av_sigmaI/netI 0.0507
_diffrn_reflns_limit_h_max 11
_diffrn_reflns_limit_h_min -1
_diffrn_reflns_limit_k_max 12
_diffrn_reflns_limit_k_min -12
_diffrn_reflns_limit_l_max 13
_diffrn_reflns_limit_l_min -12
_diffrn_reflns_number 4533
_diffrn_reflns_theta_full 25.98
_diffrn_reflns_theta_max 25.98
_diffrn_reflns_theta_min 2.03
_diffrn_standards_decay_% 0
_diffrn_standards_interval_count 0
_diffrn_standards_interval_time .
_diffrn_standards_number 0
_exptl_absorpt_coefficient_mu 0.953
_exptl_crystal_colour Brown
_exptl_crystal_density_diffrn 1.692
_exptl_crystal_density_method 'not measured'
_exptl_crystal_description Block
_exptl_crystal_F_000 490
_exptl_crystal_size_max 0.40
_exptl_crystal_size_mid 0.26
_exptl_crystal_size_min 0.26
_refine_diff_density_max 0.600
_refine_diff_density_min -0.637
_refine_diff_density_rms 0.069
_refine_ls_extinction_method none
_refine_ls_goodness_of_fit_ref 1.056
_refine_ls_hydrogen_treatment mixed
_refine_ls_matrix_type full
_refine_ls_number_parameters 346
_refine_ls_number_reflns 3703
_refine_ls_number_restraints 0
_refine_ls_restrained_S_all 1.056
_refine_ls_R_factor_all 0.0491
_refine_ls_R_factor_gt 0.0402
_refine_ls_shift/su_max 0.000
_refine_ls_shift/su_mean 0.000
_refine_ls_structure_factor_coef Fsqd
_refine_ls_weighting_details 'calc w=1/[\s^2^(Fo^2^)+(0.0590P)^2^+0.0000P] where P=(Fo^2^+2Fc^2^)/3'
_refine_ls_weighting_scheme calc
_refine_ls_wR_factor_gt 0.1040
_refine_ls_wR_factor_ref 0.1072
_reflns_number_gt 3096
_reflns_number_total 3703
_reflns_threshold_expression >2sigma(I)
_cod_data_source_file ic0351646si20031008_025104.cif
_cod_data_source_block k
_cod_depositor_comments
;
The following automatic conversions were performed:
'_symmetry_cell_setting' value 'Triclinic' changed to 'triclinic'
according to '/home/adriana/struct/CIF-dictionaries/cif_core.dic'
dictionary named 'cif_core.dic' version 2.4.1 from 2010-06-29.

Automatic conversion script
Id: cif_fix_enum 1555 2011-01-17 13:19:09Z saulius 

The following automatic conversions were performed:

'_chemical_melting_point' value 'not measured' was changed to '?' -
the value is undefined or not given.

Automatic conversion script
Id: cif_fix_values 1569 2011-02-09 13:29:24Z adriana 
;
_cod_original_cell_volume 948.4(7)
_cod_database_code 4310789

loop_
_symmetry_equiv_pos_as_xyz
'x, y, z'
'-x, -y, -z'

loop_
_atom_site_label
_atom_site_type_symbol
_atom_site_fract_x
_atom_site_fract_y
_atom_site_fract_z
_atom_site_U_iso_or_equiv
_atom_site_adp_type
_atom_site_occupancy
_atom_site_symmetry_multiplicity
_atom_site_calc_flag
_atom_site_refinement_flags
_atom_site_disorder_assembly
_atom_site_disorder_group
Co1 Co 0.02781(4) 0.56199(3) 0.84794(4) 0.02473(14) Uani 1 1 d . . .
C1 C 0.3296(4) 0.4109(3) 0.6100(3) 0.0404(7) Uani 1 1 d . . .
C2 C 0.4158(4) 0.3132(4) 0.5112(4) 0.0526(9) Uani 1 1 d . . .
H8 H 0.535(5) 0.295(4) 0.465(4) 0.067(12) Uiso 1 1 d . . .
H11 H 0.380(4) 0.455(4) 0.640(4) 0.058(11) Uiso 1 1 d . . .
C3 C 0.3371(5) 0.2519(4) 0.4706(4) 0.0540(10) Uani 1 1 d . . .
H7 H 0.391(4) 0.189(4) 0.401(4) 0.057(11) Uiso 1 1 d . . .
C4 C 0.1708(4) 0.2902(3) 0.5273(3) 0.0413(8) Uani 1 1 d . . .
C5 C 0.0777(5) 0.2356(4) 0.4887(4) 0.0526(9) Uani 1 1 d . . .
H6 H 0.134(4) 0.170(4) 0.422(4) 0.058(11) Uiso 1 1 d . . .
C6 C -0.0806(5) 0.2775(4) 0.5466(4) 0.0513(9) Uani 1 1 d . . .
H9 H -0.142(4) 0.255(4) 0.522(4) 0.050(10) Uiso 1 1 d . . .
C7 C -0.1636(4) 0.3779(3) 0.6507(3) 0.0392(7) Uani 1 1 d . . .
C8 C -0.3283(4) 0.4238(4) 0.7158(4) 0.0459(8) Uani 1 1 d . . .
H10 H -0.396(5) 0.394(4) 0.694(4) 0.067(12) Uiso 1 1 d . . .
C9 C -0.3953(4) 0.5170(4) 0.8135(4) 0.0479(9) Uani 1 1 d . . .
H1 H -0.501(4) 0.555(4) 0.860(4) 0.057(11) Uiso 1 1 d . . .
C10 C -0.2981(4) 0.5641(3) 0.8511(3) 0.0389(7) Uani 1 1 d . . .
H12 H -0.343(3) 0.630(3) 0.915(3) 0.025(7) Uiso 1 1 d . . .
C11 C -0.0746(4) 0.4319(3) 0.6918(3) 0.0299(6) Uani 1 1 d . . .
C12 C 0.0944(3) 0.3898(3) 0.6274(3) 0.0300(6) Uani 1 1 d . . .
C13 C 0.0200(3) 0.0391(3) 0.8389(3) 0.0227(5) Uani 1 1 d . . .
C14 C 0.0408(3) 0.1573(3) 0.8707(3) 0.0225(5) Uani 1 1 d . . .
H4 H -0.043(3) 0.234(3) 0.901(3) 0.022(7) Uiso 1 1 d . . .
C15 C 0.1860(3) 0.1540(2) 0.8677(2) 0.0213(5) Uani 1 1 d . . .
C16 C 0.3105(3) 0.0309(3) 0.8329(3) 0.0231(5) Uani 1 1 d . . .
C17 C 0.2868(3) -0.0882(3) 0.8069(3) 0.0258(6) Uani 1 1 d . . .
H3 H 0.361(4) -0.166(3) 0.792(3) 0.030(8) Uiso 1 1 d . . .
C18 C 0.4636(3) 0.0280(3) 0.8287(3) 0.0281(6) Uani 1 1 d . . .
C19 C 0.2129(3) 0.2720(2) 0.9064(3) 0.0232(5) Uani 1 1 d . . .
C20 C 0.1080(3) 0.7876(3) 0.7975(3) 0.0272(6) Uani 1 1 d . . .
C21 C 0.1429(3) 0.9146(3) 0.8102(3) 0.0238(5) Uani 1 1 d . . .
C22 C -0.1339(3) 1.0422(3) 0.8420(3) 0.0269(6) Uani 1 1 d . . .
N1 N -0.1410(3) 0.5227(2) 0.7926(2) 0.0304(5) Uani 1 1 d . . .
N2 N 0.1735(3) 0.4492(2) 0.6676(2) 0.0308(5) Uani 1 1 d . . .
N3 N 0.4701(3) 0.1470(2) 0.8611(3) 0.0363(6) Uani 1 1 d . . .
H13 H 0.557(4) 0.149(3) 0.868(3) 0.033(8) Uiso 1 1 d . . .
N4 N 0.3498(3) 0.2686(2) 0.9009(3) 0.0327(6) Uani 1 1 d . . .
N5 N -0.0285(3) 0.7918(2) 0.8002(2) 0.0296(5) Uani 1 1 d . . .
N6 N -0.1431(3) 0.9195(2) 0.8177(3) 0.0330(6) Uani 1 1 d . . .
H2 H -0.238(4) 0.914(3) 0.813(3) 0.047(9) Uiso 1 1 d . . .
O1 O -0.2479(2) 1.1463(2) 0.8693(2) 0.0370(5) Uani 1 1 d . . .
O2 O 0.2041(2) 0.66742(19) 0.7924(2) 0.0350(5) Uani 1 1 d . . .
O3 O 0.0946(2) 0.38414(17) 0.95136(19) 0.0265(4) Uani 1 1 d . . .
O4 O 0.5802(2) -0.0752(2) 0.7956(2) 0.0431(6) Uani 1 1 d . . .

loop_
_atom_site_aniso_label
_atom_site_aniso_U_11
_atom_site_aniso_U_22
_atom_site_aniso_U_33
_atom_site_aniso_U_23
_atom_site_aniso_U_13
_atom_site_aniso_U_12
Co1 0.0208(2) 0.01803(19) 0.0368(2) -0.00852(14) -0.01234(16) -0.00252(13)
C1 0.0349(17) 0.0402(17) 0.0433(19) -0.0079(14) -0.0114(15) -0.0098(14)
C2 0.0379(19) 0.051(2) 0.056(2) -0.0172(17) -0.0052(17) -0.0079(16)
C3 0.057(2) 0.049(2) 0.041(2) -0.0201(17) -0.0033(18) -0.0096(18)
C4 0.056(2) 0.0349(16) 0.0332(16) -0.0072(13) -0.0153(16) -0.0141(15)
C5 0.072(3) 0.047(2) 0.045(2) -0.0170(17) -0.0219(19) -0.0189(19)
C6 0.074(3) 0.051(2) 0.053(2) -0.0057(17) -0.037(2) -0.029(2)
C7 0.052(2) 0.0353(16) 0.0464(18) 0.0064(14) -0.0296(16) -0.0224(15)
C8 0.052(2) 0.0472(19) 0.058(2) 0.0061(16) -0.0356(19) -0.0239(17)
C9 0.0316(18) 0.053(2) 0.065(2) 0.0058(18) -0.0264(18) -0.0144(16)
C10 0.0321(17) 0.0377(17) 0.0487(19) -0.0064(15) -0.0176(15) -0.0077(14)
C11 0.0414(16) 0.0234(13) 0.0340(15) 0.0019(11) -0.0215(13) -0.0135(12)
C12 0.0392(16) 0.0246(13) 0.0286(15) -0.0020(11) -0.0145(13) -0.0104(12)
C13 0.0194(12) 0.0208(12) 0.0269(14) -0.0036(10) -0.0084(11) -0.0043(10)
C14 0.0192(12) 0.0156(11) 0.0293(14) -0.0039(10) -0.0075(11) -0.0020(10)
C15 0.0176(12) 0.0179(12) 0.0252(13) -0.0041(10) -0.0063(10) -0.0024(10)
C16 0.0154(12) 0.0204(12) 0.0306(14) -0.0074(10) -0.0070(11) -0.0011(10)
C17 0.0176(12) 0.0179(12) 0.0363(15) -0.0103(11) -0.0073(11) 0.0020(10)
C18 0.0193(13) 0.0234(13) 0.0404(16) -0.0125(11) -0.0112(12) 0.0000(10)
C19 0.0206(13) 0.0163(12) 0.0329(14) -0.0073(10) -0.0110(11) -0.0017(10)
C20 0.0250(14) 0.0221(13) 0.0343(15) -0.0083(11) -0.0109(12) -0.0041(11)
C21 0.0230(13) 0.0203(12) 0.0286(14) -0.0047(10) -0.0090(11) -0.0068(10)
C22 0.0244(14) 0.0247(13) 0.0345(15) -0.0028(11) -0.0138(12) -0.0068(11)
N1 0.0289(13) 0.0235(11) 0.0428(14) -0.0015(10) -0.0184(11) -0.0066(10)
N2 0.0304(13) 0.0257(11) 0.0357(13) -0.0036(10) -0.0128(11) -0.0064(10)
N3 0.0195(12) 0.0298(13) 0.0621(18) -0.0206(12) -0.0167(12) -0.0002(10)
N4 0.0235(12) 0.0237(11) 0.0516(16) -0.0155(11) -0.0154(11) -0.0001(9)
N5 0.0262(12) 0.0247(11) 0.0400(14) -0.0093(10) -0.0131(11) -0.0059(9)
N6 0.0254(12) 0.0293(12) 0.0496(15) -0.0087(11) -0.0183(12) -0.0064(10)
O1 0.0239(10) 0.0279(10) 0.0641(14) -0.0095(10) -0.0241(10) -0.0006(8)
O2 0.0251(10) 0.0224(9) 0.0564(13) -0.0127(9) -0.0144(10) -0.0026(8)
O3 0.0243(9) 0.0149(8) 0.0390(11) -0.0079(8) -0.0138(8) 0.0013(7)
O4 0.0221(10) 0.0331(11) 0.0769(16) -0.0282(11) -0.0222(11) 0.0049(9)

loop_
_atom_type_symbol
_atom_type_description
_atom_type_scat_dispersion_real
_atom_type_scat_dispersion_imag
_atom_type_scat_source
C C 0.0033 0.0016 'International Tables Vol C Tables 4.2.6.8 and 6.1.1.4'
H H 0.0000 0.0000 'International Tables Vol C Tables 4.2.6.8 and 6.1.1.4'
N N 0.0061 0.0033 'International Tables Vol C Tables 4.2.6.8 and 6.1.1.4'
O O 0.0106 0.0060 'International Tables Vol C Tables 4.2.6.8 and 6.1.1.4'
Co Co 0.3494 0.9721 'International Tables Vol C Tables 4.2.6.8 and 6.1.1.4'

loop_
_geom_angle_atom_site_label_1
_geom_angle_atom_site_label_2
_geom_angle_atom_site_label_3
_geom_angle
_geom_angle_site_symmetry_1
_geom_angle_site_symmetry_3
_geom_angle_publ_flag
O3 Co1 O3 75.49(8) . 2_567 ?
O3 Co1 O2 106.24(8) . . ?
O3 Co1 O2 98.50(8) 2_567 . ?
O3 Co1 N1 104.38(8) . . ?
O3 Co1 N1 105.74(9) 2_567 . ?
O2 Co1 N1 144.75(9) . . ?
O3 Co1 N2 87.95(9) . . ?
O3 Co1 N2 163.39(8) 2_567 . ?
O2 Co1 N2 87.18(9) . . ?
N1 Co1 N2 76.85(10) . . ?
O3 Co1 N5 155.69(8) . . ?
O3 Co1 N5 86.32(8) 2_567 . ?
O2 Co1 N5 60.14(8) . . ?
N1 Co1 N5 95.90(9) . . ?
N2 Co1 N5 109.92(9) . . ?
N2 C1 C2 123.5(3) . . ?
C3 C2 C1 119.1(3) . . ?
C2 C3 C4 119.8(3) . . ?
C3 C4 C12 116.7(3) . . ?
C3 C4 C5 124.1(3) . . ?
C12 C4 C5 119.2(3) . . ?
C6 C5 C4 120.9(3) . . ?
C5 C6 C7 121.7(3) . . ?
C8 C7 C11 117.3(3) . . ?
C8 C7 C6 124.2(3) . . ?
C11 C7 C6 118.5(3) . . ?
C9 C8 C7 119.9(3) . . ?
C8 C9 C10 119.5(3) . . ?
N1 C10 C9 122.8(3) . . ?
N1 C11 C7 123.2(3) . . ?
N1 C11 C12 117.1(2) . . ?
C7 C11 C12 119.6(3) . . ?
N2 C12 C4 123.0(3) . . ?
N2 C12 C11 117.0(2) . . ?
C4 C12 C11 120.0(3) . . ?
C14 C13 C21 120.3(2) . 1_545 ?
C14 C13 C22 120.0(2) . 1_545 ?
C21 C13 C22 119.6(2) 1_545 1_545 ?
C15 C14 C13 119.8(2) . . ?
C14 C15 C16 119.4(2) . . ?
C14 C15 C19 122.4(2) . . ?
C16 C15 C19 118.1(2) . . ?
C17 C16 C15 120.4(2) . . ?
C17 C16 C18 120.2(2) . . ?
C15 C16 C18 119.4(2) . . ?
C21 C17 C16 120.2(2) 1_545 . ?
O4 C18 N3 122.0(2) . . ?
O4 C18 C16 123.3(2) . . ?
N3 C18 C16 114.7(2) . . ?
N4 C19 O3 118.6(2) . . ?
N4 C19 C15 121.8(2) . . ?
O3 C19 C15 119.6(2) . . ?
O2 C20 N5 116.4(2) . . ?
O2 C20 C21 122.3(2) . . ?
N5 C20 C21 121.1(2) . . ?
C17 C21 C13 119.6(2) 1_565 1_565 ?
C17 C21 C20 121.7(2) 1_565 . ?
C13 C21 C20 118.4(2) 1_565 . ?
O1 C22 N6 122.0(2) . . ?
O1 C22 C13 123.3(2) . 1_565 ?
N6 C22 C13 114.6(2) . 1_565 ?
C10 N1 C11 117.3(3) . . ?
C10 N1 Co1 128.8(2) . . ?
C11 N1 Co1 113.54(18) . . ?
C1 N2 C12 117.9(3) . . ?
C1 N2 Co1 127.0(2) . . ?
C12 N2 Co1 113.69(19) . . ?
C18 N3 N4 128.0(2) . . ?
C19 N4 N3 117.8(2) . . ?
C20 N5 N6 118.7(2) . . ?
C20 N5 Co1 87.17(17) . . ?
N6 N5 Co1 147.94(18) . . ?
C22 N6 N5 127.1(2) . . ?
C20 O2 Co1 93.92(16) . . ?
C19 O3 Co1 129.10(17) . . ?
C19 O3 Co1 124.70(17) . 2_567 ?
Co1 O3 Co1 104.51(8) . 2_567 ?

loop_
_geom_bond_atom_site_label_1
_geom_bond_atom_site_label_2
_geom_bond_distance
_geom_bond_site_symmetry_2
_geom_bond_publ_flag
Co1 O3 2.070(2) . ?
Co1 O3 2.099(2) 2_567 ?
Co1 O2 2.125(2) . ?
Co1 N1 2.149(2) . ?
Co1 N2 2.150(3) . ?
Co1 N5 2.260(2) . ?
C1 N2 1.324(4) . ?
C1 C2 1.390(5) . ?
C2 C3 1.368(6) . ?
C3 C4 1.409(5) . ?
C4 C12 1.412(4) . ?
C4 C5 1.430(5) . ?
C5 C6 1.343(6) . ?
C6 C7 1.446(5) . ?
C7 C8 1.401(5) . ?
C7 C11 1.409(4) . ?
C8 C9 1.356(5) . ?
C9 C10 1.412(5) . ?
C10 N1 1.334(4) . ?
C11 N1 1.364(4) . ?
C11 C12 1.434(4) . ?
C12 N2 1.354(4) . ?
C13 C14 1.399(3) . ?
C13 C21 1.414(4) 1_545 ?
C13 C22 1.478(4) 1_545 ?
C14 C15 1.393(4) . ?
C15 C16 1.412(3) . ?
C15 C19 1.467(3) . ?
C16 C17 1.395(4) . ?
C16 C18 1.466(4) . ?
C17 C21 1.381(4) 1_545 ?
C18 O4 1.245(3) . ?
C18 N3 1.343(3) . ?
C19 N4 1.300(3) . ?
C19 O3 1.322(3) . ?
C20 O2 1.280(3) . ?
C20 N5 1.307(4) . ?
C20 C21 1.475(4) . ?
C21 C17 1.381(4) 1_565 ?
C21 C13 1.414(4) 1_565 ?
C22 O1 1.237(3) . ?
C22 N6 1.355(3) . ?
C22 C13 1.478(4) 1_565 ?
N3 N4 1.387(3) . ?
N5 N6 1.401(3) . ?
O3 Co1 2.099(2) 2_567 ?
